data_7130143
loop_
_publ_author_name
'Kwon, Na Yeon'
'Mishra, Neeraj Kumar'
'Park, Jung Su'
'Woo, Sang Kook'
'Ghosh, Prithwish'
'Kim, In Su'

_publ_section_title
;
 KOtBu-promoted C3-homocoupling of quinoxalinones through single electron
 transfer from a sp2 carbanion intermediate
;
_journal_name_full 'Chemical Communications'
_journal_paper_doi 10.1039/D2CC02636H
_journal_year 2022
_chemical_formula_sum 'C18 H12 Cl2 N4 O2'
_chemical_formula_weight 387.22
_chemical_name_common YV479
_space_group_crystal_system triclinic
_space_group_IT_number 2
_space_group_name_Hall '-P 1'
_space_group_name_H-M_alt 'P -1'
_atom_sites_solution_hydrogens geom
_audit_update_record
;
2022-01-21 deposited with the CCDC.	2022-05-24 downloaded from the CCDC.
;
_cell_angle_alpha 74.939(2)
_cell_angle_beta 86.769(2)
_cell_angle_gamma 84.018(2)
_cell_formula_units_Z 2
_cell_length_a 7.4478(5)
_cell_length_b 9.0425(6)
_cell_length_c 12.7861(8)
_cell_measurement_reflns_used 5827
_cell_measurement_temperature 296.(2)
_cell_measurement_theta_max 23.3716
_cell_measurement_theta_min 2.3426
_cell_volume 826.61(9)
_computing_cell_refinement 'SAINT V8.40B (Bruker Nano, Inc., 2019)'
_computing_data_collection 'Bruker Instrument Service v2021.1.0.1'
_computing_data_reduction 'SAINT V8.40B (Bruker Nano, Inc., 2019)'
_computing_structure_refinement 'SHELXL-2018/3 (Sheldrick, 2018)'
_computing_structure_solution 'SHELXT 2018/2 (Sheldrick, 2018)'
_diffrn_ambient_temperature 296.(2)
_diffrn_detector_area_resol_mean 7.3910
_diffrn_measured_fraction_theta_full 0.998
_diffrn_measured_fraction_theta_max 0.998
_diffrn_measurement_device_type 'Bruker APEX-II CCD'
_diffrn_measurement_method '\f and \w scans'
_diffrn_radiation_type MoK\a
_diffrn_radiation_wavelength 0.71073
_diffrn_reflns_av_R_equivalents 0.0663
_diffrn_reflns_av_unetI/netI 0.0422
_diffrn_reflns_limit_h_max 9
_diffrn_reflns_limit_h_min -9
_diffrn_reflns_limit_k_max 12
_diffrn_reflns_limit_k_min -12
_diffrn_reflns_limit_l_max 17
_diffrn_reflns_limit_l_min -17
_diffrn_reflns_number 34242
_diffrn_reflns_theta_full 25.24
_diffrn_reflns_theta_max 28.28
_diffrn_reflns_theta_min 1.65
_diffrn_source_current 30.0
_diffrn_source_power 1.50
_diffrn_source_voltage 50
_exptl_absorpt_coefficient_mu 0.415
_exptl_absorpt_correction_T_max 0.98
_exptl_absorpt_correction_T_min 0.88
_exptl_absorpt_correction_type multi-scan
_exptl_absorpt_process_details
;
SADABS-2016/2 - Bruker AXS area detector scaling and absorption correction
;
_exptl_crystal_colour 'light pink'
_exptl_crystal_density_diffrn 1.556
_exptl_crystal_density_method 'not measured'
_exptl_crystal_description block
_exptl_crystal_F_000 396
_exptl_crystal_size_max 0.080
_exptl_crystal_size_mid 0.070
_exptl_crystal_size_min 0.040
_refine_diff_density_max 0.245
_refine_diff_density_min -0.398
_refine_ls_extinction_coef 0.011(3)
_refine_ls_extinction_method 'SHELXL-2018/3 (Sheldrick 2018)'
_refine_ls_goodness_of_fit_ref 1.033
_refine_ls_hydrogen_treatment constr
_refine_ls_matrix_type full
_refine_ls_number_parameters 238
_refine_ls_number_reflns 4076
_refine_ls_number_restraints 0
_refine_ls_restrained_S_all 1.033
_refine_ls_R_factor_all 0.1231
_refine_ls_R_factor_gt 0.0495
_refine_ls_shift/su_max 0.000
_refine_ls_shift/su_mean 0.000
_refine_ls_structure_factor_coef Fsqd
_refine_ls_weighting_details 'w=1/[\s^2^(Fo^2^)+(0.0721P)^2^+0.4348P] where P=(Fo^2^+2Fc^2^)/3'
_refine_ls_weighting_scheme calc
_refine_ls_wR_factor_gt 0.1238
_refine_ls_wR_factor_ref 0.1801
_reflns_Friedel_coverage 0.000
_reflns_number_gt 2116
_reflns_number_total 4076
_reflns_threshold_expression 'I > 2\s(I)'
_cod_data_source_file d2cc02636h2.cif
_cod_data_source_block yy076
_cod_depositor_comments
;
The following automatic conversions were performed:

data item '_exptl_absorpt_correction_type' value 'Multi-Scan' was
changed to 'multi-scan' in accordance with the
/home/data/users/saulius/crontab/automatic-downloads/rss-feeds/RSC/lib/dictionaries/cif_core.dic
dictionary named 'cif_core.dic' version 2.4.2 last updated on
2011-04-26.

Automatic conversion script
Id: cif_fix_values 7556 2019-12-06 15:28:31Z antanas 
;
_cod_database_code 7130143

loop_
_space_group_symop_operation_xyz
'x, y, z'
'-x, -y, -z'

loop_
_atom_site_type_symbol
_atom_site_label
_atom_site_fract_x
_atom_site_fract_y
_atom_site_fract_z
_atom_site_U_iso_or_equiv
_atom_site_adp_type
_atom_site_calc_flag
_atom_site_refinement_flags_adp
_atom_site_refinement_flags_occupancy
_atom_site_refinement_flags_posn
_atom_site_occupancy
_atom_site_disorder_assembly
_atom_site_disorder_group
C C1 0.1334(4) 0.7752(4) -0.0937(2) 0.0534(7) Uani d . . . 1 . .
C C2 0.1878(4) 0.7258(4) 0.0109(2) 0.0540(7) Uani d . . . 1 . .
H H2 0.183016 0.794201 0.054411 0.065 Uiso calc U . R 1 . .
C C3 0.2508(4) 0.5713(3) 0.0521(2) 0.0496(7) Uani d . . . 1 . .
C C4 0.2584(4) 0.4689(3) -0.0135(2) 0.0490(7) Uani d . . . 1 . .
C C5 0.2017(4) 0.5234(4) -0.1203(2) 0.0565(8) Uani d . . . 1 . .
H H5 0.206133 0.45633 -0.164754 0.068 Uiso calc U . R 1 . .
C C6 0.1396(4) 0.6748(4) -0.1599(2) 0.0575(8) Uani d . . . 1 . .
H H6 0.101804 0.710244 -0.230926 0.069 Uiso calc U . R 1 . .
C C7 0.3415(5) 0.2071(4) -0.0379(3) 0.0736(10) Uani d . . . 1 . .
H H7A 0.381433 0.106642 0.005448 0.11 Uiso calc U . R 1 . .
H H7B 0.428334 0.238912 -0.095708 0.11 Uiso calc U . R 1 . .
H H7C 0.226875 0.204189 -0.067637 0.11 Uiso calc U . R 1 . .
C C8 0.3769(4) 0.2650(4) 0.1351(3) 0.0565(8) Uani d . . . 1 . .
C C9 0.3525(4) 0.3814(4) 0.1982(2) 0.0550(8) Uani d . . . 1 . .
C C10 0.3963(4) 0.3268(4) 0.3157(2) 0.0549(8) Uani d . . . 1 . .
C C11 0.2742(4) 0.2192(4) 0.3840(2) 0.0569(8) Uani d . . . 1 . .
C C12 0.2120(5) 0.0479(4) 0.5596(3) 0.0672(9) Uani d . . . 1 . .
H H12A 0.129125 0.096571 0.603411 0.101 Uiso calc U . R 1 . .
H H12B 0.289344 -0.031094 0.605528 0.101 Uiso calc U . R 1 . .
H H12C 0.145657 0.003092 0.515267 0.101 Uiso calc U . R 1 . .
C C13 0.5707(4) 0.3195(3) 0.4591(2) 0.0524(7) Uani d . . . 1 . .
C C14 0.7202(4) 0.3672(4) 0.4970(3) 0.0597(8) Uani d . . . 1 . .
H H14 0.788718 0.438369 0.450359 0.072 Uiso calc U . R 1 . .
C C15 0.7668(4) 0.3095(4) 0.6028(3) 0.0611(8) Uani d . . . 1 . .
C C16 0.6657(5) 0.2045(4) 0.6738(3) 0.0640(9) Uani d . . . 1 . .
H H16 0.698758 0.166502 0.745586 0.077 Uiso calc U . R 1 . .
C C17 0.5171(4) 0.1565(4) 0.6384(2) 0.0588(8) Uani d . . . 1 . .
H H17 0.449 0.086481 0.686373 0.071 Uiso calc U . R 1 . .
C C18 0.4673(4) 0.2126(3) 0.5302(2) 0.0493(7) Uani d . . . 1 . .
Cl Cl1 0.05593(14) 0.96676(10) -0.14668(7) 0.0757(3) Uani d . . . 1 . .
Cl Cl2 0.95708(14) 0.36447(13) 0.64933(8) 0.0842(4) Uani d . . . 1 . .
N N1 0.3011(3) 0.5250(3) 0.15981(19) 0.0552(6) Uani d . . . 1 . .
N N2 0.3232(3) 0.3165(3) 0.0297(2) 0.0536(6) Uani d . . . 1 . .
N N3 0.3219(3) 0.1628(3) 0.48996(19) 0.0525(6) Uani d . . . 1 . .
N N4 0.5318(4) 0.3756(3) 0.3499(2) 0.0586(7) Uani d . . . 1 . .
O O1 0.4432(4) 0.1335(3) 0.1733(2) 0.0770(7) Uani d . . . 1 . .
O O2 0.1402(3) 0.1838(3) 0.34860(19) 0.0765(7) Uani d . . . 1 . .

loop_
_atom_site_aniso_label
_atom_site_aniso_U_11
_atom_site_aniso_U_22
_atom_site_aniso_U_33
_atom_site_aniso_U_12
_atom_site_aniso_U_13
_atom_site_aniso_U_23
C1 0.0512(17) 0.0548(18) 0.0494(16) -0.0033(14) -0.0037(13) -0.0051(14)
C2 0.0594(19) 0.0555(18) 0.0462(16) -0.0057(14) -0.0040(13) -0.0109(14)
C3 0.0513(17) 0.0559(18) 0.0397(14) -0.0084(14) -0.0022(12) -0.0072(13)
C4 0.0443(16) 0.0545(18) 0.0463(15) -0.0097(13) -0.0008(12) -0.0076(13)
C5 0.0596(19) 0.063(2) 0.0479(16) -0.0089(15) -0.0020(14) -0.0150(15)
C6 0.0589(19) 0.067(2) 0.0427(15) -0.0049(16) -0.0089(14) -0.0053(15)
C7 0.089(3) 0.060(2) 0.075(2) -0.0031(18) -0.0050(19) -0.0221(18)
C8 0.0529(18) 0.0559(19) 0.0556(18) -0.0076(15) 0.0000(14) -0.0048(15)
C9 0.0523(18) 0.0581(19) 0.0494(16) -0.0066(14) -0.0018(13) -0.0035(14)
C10 0.0549(18) 0.0553(18) 0.0485(16) -0.0036(14) -0.0056(14) -0.0024(14)
C11 0.0559(19) 0.0593(19) 0.0506(17) -0.0057(15) -0.0038(14) -0.0046(14)
C12 0.069(2) 0.071(2) 0.0575(19) -0.0240(18) 0.0024(16) -0.0028(16)
C13 0.0575(18) 0.0516(17) 0.0445(15) -0.0050(14) -0.0020(13) -0.0059(13)
C14 0.062(2) 0.0588(19) 0.0568(18) -0.0126(15) -0.0002(15) -0.0094(15)
C15 0.0597(19) 0.067(2) 0.0599(19) -0.0089(16) -0.0059(15) -0.0201(16)
C16 0.070(2) 0.072(2) 0.0487(17) -0.0086(18) -0.0070(16) -0.0112(16)
C17 0.065(2) 0.0587(19) 0.0491(17) -0.0112(15) -0.0003(15) -0.0053(14)
C18 0.0501(17) 0.0478(16) 0.0479(15) -0.0021(13) -0.0041(13) -0.0089(13)
Cl1 0.0950(7) 0.0617(5) 0.0623(5) 0.0051(5) -0.0152(5) -0.0035(4)
Cl2 0.0752(6) 0.1093(8) 0.0764(6) -0.0279(6) -0.0079(5) -0.0297(6)
N1 0.0585(16) 0.0596(16) 0.0445(13) -0.0067(12) -0.0060(11) -0.0063(12)
N2 0.0562(15) 0.0515(15) 0.0528(14) -0.0064(12) -0.0034(11) -0.0117(12)
N3 0.0527(14) 0.0544(15) 0.0457(13) -0.0087(11) 0.0002(11) -0.0036(11)
N4 0.0647(17) 0.0585(16) 0.0477(14) -0.0070(13) -0.0050(12) -0.0035(12)
O1 0.0880(18) 0.0581(15) 0.0736(16) 0.0032(13) -0.0081(13) 0.0007(12)
O2 0.0662(16) 0.0936(19) 0.0646(14) -0.0198(14) -0.0171(12) -0.0028(13)

loop_
_atom_type_symbol
_atom_type_description
_atom_type_scat_dispersion_real
_atom_type_scat_dispersion_imag
_atom_type_scat_source
C C 0.0033 0.0016 'International Tables Vol C Tables 4.2.6.8 and 6.1.1.4'
H H 0.0000 0.0000 'International Tables Vol C Tables 4.2.6.8 and 6.1.1.4'
Cl Cl 0.1484 0.1585 'International Tables Vol C Tables 4.2.6.8 and 6.1.1.4'
N N 0.0061 0.0033 'International Tables Vol C Tables 4.2.6.8 and 6.1.1.4'
O O 0.0106 0.0060 'International Tables Vol C Tables 4.2.6.8 and 6.1.1.4'

loop_
_geom_angle_atom_site_label_1
_geom_angle_atom_site_label_2
_geom_angle_atom_site_label_3
_geom_angle_site_symmetry_1
_geom_angle_site_symmetry_3
_geom_angle
_geom_angle_publ_flag
C2 C1 C6 . . 121.2(3) ?
C2 C1 Cl1 . . 120.1(3) ?
C6 C1 Cl1 . . 118.7(2) ?
C1 C2 C3 . . 119.4(3) ?
C1 C2 H2 . . 120.3 ?
C3 C2 H2 . . 120.3 ?
N1 C3 C4 . . 122.3(3) ?
N1 C3 C2 . . 117.5(3) ?
C4 C3 C2 . . 120.2(3) ?
N2 C4 C3 . . 118.7(3) ?
N2 C4 C5 . . 122.4(3) ?
C3 C4 C5 . . 118.9(3) ?
C6 C5 C4 . . 120.6(3) ?
C6 C5 H5 . . 119.7 ?
C4 C5 H5 . . 119.7 ?
C5 C6 C1 . . 119.8(3) ?
C5 C6 H6 . . 120.1 ?
C1 C6 H6 . . 120.1 ?
N2 C7 H7A . . 109.5 ?
N2 C7 H7B . . 109.5 ?
H7A C7 H7B . . 109.5 ?
N2 C7 H7C . . 109.5 ?
H7A C7 H7C . . 109.5 ?
H7B C7 H7C . . 109.5 ?
O1 C8 N2 . . 122.6(3) ?
O1 C8 C9 . . 122.5(3) ?
N2 C8 C9 . . 114.9(3) ?
N1 C9 C8 . . 125.3(3) ?
N1 C9 C10 . . 118.2(3) ?
C8 C9 C10 . . 116.4(3) ?
N4 C10 C11 . . 125.1(3) ?
N4 C10 C9 . . 119.3(3) ?
C11 C10 C9 . . 115.6(3) ?
O2 C11 N3 . . 122.5(3) ?
O2 C11 C10 . . 122.4(3) ?
N3 C11 C10 . . 115.1(3) ?
N3 C12 H12A . . 109.5 ?
N3 C12 H12B . . 109.5 ?
H12A C12 H12B . . 109.5 ?
N3 C12 H12C . . 109.5 ?
H12A C12 H12C . . 109.5 ?
H12B C12 H12C . . 109.5 ?
C14 C13 N4 . . 118.5(3) ?
C14 C13 C18 . . 119.6(3) ?
N4 C13 C18 . . 121.8(3) ?
C15 C14 C13 . . 120.1(3) ?
C15 C14 H14 . . 120.0 ?
C13 C14 H14 . . 120.0 ?
C14 C15 C16 . . 120.9(3) ?
C14 C15 Cl2 . . 120.2(3) ?
C16 C15 Cl2 . . 118.9(3) ?
C17 C16 C15 . . 120.0(3) ?
C17 C16 H16 . . 120.0 ?
C15 C16 H16 . . 120.0 ?
C16 C17 C18 . . 120.3(3) ?
C16 C17 H17 . . 119.9 ?
C18 C17 H17 . . 119.9 ?
N3 C18 C17 . . 122.1(3) ?
N3 C18 C13 . . 118.7(2) ?
C17 C18 C13 . . 119.1(3) ?
C9 N1 C3 . . 117.1(3) ?
C8 N2 C4 . . 121.5(3) ?
C8 N2 C7 . . 118.1(3) ?
C4 N2 C7 . . 120.4(3) ?
C11 N3 C18 . . 121.5(2) ?
C11 N3 C12 . . 117.2(3) ?
C18 N3 C12 . . 121.2(2) ?
C10 N4 C13 . . 117.6(3) ?

loop_
_geom_bond_atom_site_label_1
_geom_bond_atom_site_label_2
_geom_bond_site_symmetry_2
_geom_bond_distance
_geom_bond_publ_flag
C1 C2 . 1.367(4) ?
C1 C6 . 1.388(4) ?
C1 Cl1 . 1.738(3) ?
C2 C3 . 1.399(4) ?
C2 H2 . 0.93 ?
C3 N1 . 1.392(3) ?
C3 C4 . 1.397(4) ?
C4 N2 . 1.390(4) ?
C4 C5 . 1.399(4) ?
C5 C6 . 1.371(4) ?
C5 H5 . 0.93 ?
C6 H6 . 0.93 ?
C7 N2 . 1.464(4) ?
C7 H7A . 0.96 ?
C7 H7B . 0.96 ?
C7 H7C . 0.96 ?
C8 O1 . 1.224(4) ?
C8 N2 . 1.375(4) ?
C8 C9 . 1.475(5) ?
C9 N1 . 1.288(4) ?
C9 C10 . 1.497(4) ?
C10 N4 . 1.283(4) ?
C10 C11 . 1.480(4) ?
C11 O2 . 1.224(4) ?
C11 N3 . 1.371(4) ?
C12 N3 . 1.468(4) ?
C12 H12A . 0.96 ?
C12 H12B . 0.96 ?
C12 H12C . 0.96 ?
C13 C14 . 1.389(4) ?
C13 N4 . 1.392(4) ?
C13 C18 . 1.405(4) ?
C14 C15 . 1.368(4) ?
C14 H14 . 0.93 ?
C15 C16 . 1.384(5) ?
C15 Cl2 . 1.734(3) ?
C16 C17 . 1.370(4) ?
C16 H16 . 0.93 ?
C17 C18 . 1.401(4) ?
C17 H17 . 0.93 ?
C18 N3 . 1.388(4) ?
